data_4102201
loop_
_publ_author_name
'Deguang Huang'
'R. H. Holm'

_publ_section_title
;
 Reactions of the Terminal NiII-OH Group in Substitution and Electrophilic
 Reactions with Carbon Dioxide and Other Substrates: Structural Definition
 of Binding Modes in an Intramolecular NiII...FeII Bridged Site
;
_journal_name_full 'Journal of the American Chemical Society'
_journal_page_first 4693
_journal_page_last 4701
_journal_paper_doi 10.1021/ja1003125
_journal_volume 132
_journal_year 2010
_chemical_formula_moiety 'C28 H33 N6 Ni O3, C8 H20 N'
_chemical_formula_sum 'C36 H53 N7 Ni O3'
_chemical_formula_weight 690.56
_chemical_name_common (Et4N)[Ni(PyN2dien(Me3))OH]
_space_group_IT_number 62
_symmetry_cell_setting orthorhombic
_symmetry_space_group_name_Hall '-P 2ac 2n'
_symmetry_space_group_name_H-M 'P n m a'
_atom_sites_solution_hydrogens geom
_atom_sites_solution_primary direct
_atom_sites_solution_secondary difmap
_audit_creation_method
;
SHELXL-97

This data was obtained from a crappy crystal at 153K.

A definition of whole molecule as a two-set disordered model (50/50) was
tried, but the following refinement of that model gave worse result
than the model presented here, in which only the atoms on triamine chain
and atoms of Et4N+ were treated as a two-set disordered model (50/50).
All the temperature factors of atoms in this model were evened out by using
commands DELU & SIMU. All the non-hydrogen atoms were anisotroped.

The cation Et4N+ was not added hydrogen atoms due to its high symmetry
and the disordered ethylene carbon atoms on it, but these hydrogen atoms
were included in the reported formula.

The constraint of disordered model and temperature factors of their atoms
influenced the ratio of Maximum/Minimum Residual Density, but it is still
acceptable.
;
_cell_angle_alpha 90.00
_cell_angle_beta 90.00
_cell_angle_gamma 90.00
_cell_formula_units_Z 4
_cell_length_a 25.599(7)
_cell_length_b 14.354(4)
_cell_length_c 9.927(3)
_cell_measurement_reflns_used 7411
_cell_measurement_temperature 153(2)
_cell_measurement_theta_max 25.85
_cell_measurement_theta_min 2.20
_cell_volume 3647.7(18)
_computing_cell_refinement 'Bruker SMART'
_computing_data_collection 'Bruker SMART'
_computing_data_reduction 'Bruker SAINT'
_computing_molecular_graphics 'Bruker SHELXTL'
_computing_publication_material 'Bruker SHELXTL'
_computing_structure_refinement 'SHELXL-97 (Sheldrick, 1997)'
_computing_structure_solution 'SHELXS-97 (Sheldrick, 1990)'
_diffrn_ambient_temperature 153(2)
_diffrn_measured_fraction_theta_full 0.991
_diffrn_measured_fraction_theta_max 0.991
_diffrn_measurement_device_type 'CCD area detector'
_diffrn_measurement_method 'phi and omega scans'
_diffrn_radiation_monochromator graphite
_diffrn_radiation_source 'fine-focus sealed tube'
_diffrn_radiation_type MoK\a
_diffrn_radiation_wavelength 0.71073
_diffrn_reflns_av_R_equivalents 0.0609
_diffrn_reflns_av_sigmaI/netI 0.0349
_diffrn_reflns_limit_h_max 31
_diffrn_reflns_limit_h_min -31
_diffrn_reflns_limit_k_max 17
_diffrn_reflns_limit_k_min -17
_diffrn_reflns_limit_l_max 12
_diffrn_reflns_limit_l_min -12
_diffrn_reflns_number 29639
_diffrn_reflns_theta_full 25.97
_diffrn_reflns_theta_max 25.97
_diffrn_reflns_theta_min 1.59
_exptl_absorpt_coefficient_mu 0.576
_exptl_absorpt_correction_T_max 0.9447
_exptl_absorpt_correction_T_min 0.8554
_exptl_absorpt_correction_type multi-scan
_exptl_absorpt_process_details SADABS
_exptl_crystal_colour red
_exptl_crystal_density_diffrn 1.257
_exptl_crystal_density_meas ?
_exptl_crystal_density_method 'not measured'
_exptl_crystal_description plate
_exptl_crystal_F_000 1480
_exptl_crystal_size_max 0.28
_exptl_crystal_size_mid 0.28
_exptl_crystal_size_min 0.10
_refine_diff_density_max 1.788
_refine_diff_density_min -0.704
_refine_diff_density_rms 0.106
_refine_ls_extinction_method none
_refine_ls_goodness_of_fit_ref 1.067
_refine_ls_hydrogen_treatment constr
_refine_ls_matrix_type full
_refine_ls_number_parameters 283
_refine_ls_number_reflns 3696
_refine_ls_number_restraints 224
_refine_ls_restrained_S_all 1.178
_refine_ls_R_factor_all 0.0896
_refine_ls_R_factor_gt 0.0787
_refine_ls_shift/su_max 0.000
_refine_ls_shift/su_mean 0.000
_refine_ls_structure_factor_coef Fsqd
_refine_ls_weighting_details 'calc w=1/[\s^2^(Fo^2^)+(0.1483P)^2^+5.0425P] where P=(Fo^2^+2Fc^2^)/3'
_refine_ls_weighting_scheme calc
_refine_ls_wR_factor_gt 0.2189
_refine_ls_wR_factor_ref 0.2362
_reflns_number_gt 3039
_reflns_number_total 3696
_reflns_threshold_expression >2sigma(I)
_cod_data_source_file ja1003125_si_009.cif
_cod_data_source_block Compound14
_cod_depositor_comments
;
The following automatic conversions were performed:

'_exptl_crystal_density_meas' value 'none' was changed to '?' - the
value is perceived as not measured.

Automatic conversion script
Id: cif_fix_values 3008 2015-01-20 13:52:24Z robertas 
;
_cod_original_cell_volume 3647.8(17)
_cod_original_sg_symbol_Hall -P2ac2n
_cod_database_code 4102201

loop_
_symmetry_equiv_pos_as_xyz
'x, y, z'
'-x+1/2, -y, z+1/2'
'-x, y+1/2, -z'
'x+1/2, -y+1/2, -z+1/2'
'-x, -y, -z'
'x-1/2, y, -z-1/2'
'x, -y-1/2, z'
'-x-1/2, y-1/2, z-1/2'

loop_
_atom_site_label
_atom_site_type_symbol
_atom_site_fract_x
_atom_site_fract_y
_atom_site_fract_z
_atom_site_U_iso_or_equiv
_atom_site_adp_type
_atom_site_occupancy
_atom_site_symmetry_multiplicity
_atom_site_calc_flag
_atom_site_refinement_flags
_atom_site_disorder_assembly
_atom_site_disorder_group
Ni1 Ni 0.24411(3) 0.2500 0.03846(6) 0.0333(3) Uani 1 2 d SU . 1
O1 O 0.16761(15) 0.0057(3) 0.0317(3) 0.0666(8) Uani 1 1 d U . 1
O2 O 0.31448(15) 0.2500 0.0350(4) 0.0333(8) Uani 1 2 d SU . 1
H2A H 0.3254 0.3052 0.0363 0.050 Uiso 0.50 1 calc PR . 1
N1 N 0.23453(15) 0.1169(3) 0.0352(3) 0.0411(9) Uani 1 1 d . . 1
N2 N 0.1730(2) 0.2500 0.0416(5) 0.0559(9) Uani 1 2 d SU . 1
C1 C 0.18455(19) 0.0874(5) 0.0359(4) 0.0595(8) Uani 1 1 d U . 1
C2 C 0.14802(19) 0.1677(5) 0.0439(4) 0.0617(8) Uani 1 1 d U . 1
C3 C 0.0942(2) 0.1653(6) 0.0496(5) 0.0693(9) Uani 1 1 d U . 1
H3A H 0.0759 0.1078 0.0511 0.083 Uiso 1 1 calc R . 1
C4 C 0.0674(3) 0.2500 0.0532(7) 0.0736(12) Uani 1 2 d SU . 1
H4A H 0.0304 0.2500 0.0582 0.110 Uiso 1 2 calc SR . 1
C5 C 0.27421(18) 0.0481(3) 0.0206(4) 0.0399(10) Uani 1 1 d . . 1
C6 C 0.2749(2) -0.0127(4) -0.0901(4) 0.0549(13) Uani 1 1 d . . 1
H6A H 0.2485 -0.0086 -0.1569 0.066 Uiso 1 1 calc R . 1
C7 C 0.3140(3) -0.0783(4) -0.1021(5) 0.0627(15) Uani 1 1 d . . 1
H7A H 0.3141 -0.1195 -0.1770 0.075 Uiso 1 1 calc R . 1
C8 C 0.3526(2) -0.0847(3) -0.0074(5) 0.0576(14) Uani 1 1 d . . 1
H8A H 0.3793 -0.1301 -0.0170 0.069 Uiso 1 1 calc R . 1
C9 C 0.35289(19) -0.0250(3) 0.1029(5) 0.0440(10) Uani 1 1 d . . 1
C10 C 0.31346(16) 0.0411(3) 0.1150(4) 0.0368(9) Uani 1 1 d . . 1
H10A H 0.3136 0.0824 0.1899 0.044 Uiso 1 1 calc R . 1
C11 C 0.39490(19) -0.0330(3) 0.2094(5) 0.0479(10) Uani 0.55 1 d P . 1
H11A H 0.3787 -0.0545 0.2945 0.057 Uiso 1 1 calc R . 1
H11B H 0.4205 -0.0809 0.1809 0.057 Uiso 1 1 calc R . 1
C12 C 0.4563(4) 0.0440(8) 0.3554(10) 0.063(2) Uani 0.55 1 d PU . 1
H12A H 0.4750 0.1023 0.3726 0.094 Uiso 0.55 1 calc PR . 1
H12B H 0.4815 -0.0062 0.3400 0.094 Uiso 0.55 1 calc PR . 1
H12C H 0.4345 0.0286 0.4334 0.094 Uiso 0.55 1 calc PR . 1
C13 C 0.4502(5) 0.0924(7) 0.1207(13) 0.055(2) Uani 0.55 1 d PU . 1
H13A H 0.4270 0.0946 0.0410 0.066 Uiso 0.55 1 calc PR . 1
H13B H 0.4811 0.0537 0.0989 0.066 Uiso 0.55 1 calc PR . 1
C14 C 0.4676(5) 0.1933(7) 0.1624(13) 0.073(2) Uani 0.55 1 d PU . 1
H14A H 0.4411 0.2213 0.2229 0.087 Uiso 0.55 1 calc PR . 1
H14B H 0.5013 0.1908 0.2112 0.087 Uiso 0.55 1 calc PR . 1
C15 C 0.5173(5) 0.2198(9) -0.0400(17) 0.088(5) Uani 0.50 1 d P . 1
H15A H 0.5191 0.2581 -0.1191 0.132 Uiso 0.50 1 d PR . 1
H15B H 0.5492 0.2258 0.0102 0.132 Uiso 0.50 1 d PR . 1
H15C H 0.5126 0.1559 -0.0661 0.132 Uiso 0.50 1 d PR . 1
N3 N 0.4229(3) 0.0550(5) 0.2352(8) 0.0489(14) Uani 0.55 1 d PU . 1
N3' N 0.4413(3) 0.0093(5) 0.1748(10) 0.0503(17) Uani 0.45 1 d PU . 2
C11' C 0.39490(19) -0.0330(3) 0.2094(5) 0.0479(10) Uani 0.45 1 d PU . 2
C12' C 0.4809(4) -0.0096(8) 0.2813(15) 0.063(2) Uani 0.45 1 d PU . 2
H12D H 0.4850 -0.0771 0.2924 0.095 Uiso 0.45 1 calc PR . 2
H12E H 0.4693 0.0179 0.3665 0.095 Uiso 0.45 1 calc PR . 2
H12F H 0.5145 0.0178 0.2549 0.095 Uiso 0.45 1 calc PR . 2
C13' C 0.4361(5) 0.1107(9) 0.1574(16) 0.052(2) Uani 0.45 1 d PU . 2
H13C H 0.4319 0.1403 0.2468 0.063 Uiso 0.45 1 calc PR . 2
H13D H 0.4043 0.1241 0.1040 0.063 Uiso 0.45 1 calc PR . 2
C14' C 0.4834(4) 0.1529(7) 0.0865(15) 0.056(2) Uani 0.45 1 d PU . 2
H14C H 0.5135 0.1529 0.1489 0.067 Uiso 0.45 1 calc PR . 2
H14D H 0.4926 0.1139 0.0078 0.067 Uiso 0.45 1 calc PR . 2
N4 N 0.4731(3) 0.2500 0.0405(6) 0.0551(15) Uani 1 2 d S . .
N5 N 0.3374(2) 0.2500 0.6417(5) 0.0412(10) Uani 1 2 d SU . .
C16 C 0.2866(3) 0.2073(7) 0.6809(8) 0.0448(17) Uani 0.50 1 d PU . .
C17 C 0.2375(3) 0.2500 0.6718(8) 0.067(2) Uani 1 2 d SU . .
C18 C 0.3458(4) 0.1615(6) 0.7416(9) 0.0451(16) Uani 0.50 1 d PU A 1
C18' C 0.3815(3) 0.1878(7) 0.6462(9) 0.0458(16) Uani 0.50 1 d PU A 2
C19 C 0.3955(2) 0.1310(5) 0.7598(7) 0.0805(17) Uani 1 1 d U . .
C20 C 0.3341(4) 0.2011(8) 0.5012(9) 0.0518(19) Uani 0.50 1 d PU . .
C21 C 0.3180(4) 0.2500 0.3939(8) 0.081(2) Uani 1 2 d SU . .

loop_
_atom_site_aniso_label
_atom_site_aniso_U_11
_atom_site_aniso_U_22
_atom_site_aniso_U_33
_atom_site_aniso_U_23
_atom_site_aniso_U_13
_atom_site_aniso_U_12
Ni1 0.0241(4) 0.0518(5) 0.0240(4) 0.000 -0.0007(2) 0.000
O1 0.0471(16) 0.105(2) 0.0476(16) 0.0068(15) -0.0028(12) -0.0359(14)
O2 0.0256(12) 0.040(2) 0.034(2) 0.000 0.0008(14) 0.000
N1 0.0363(18) 0.058(2) 0.0293(17) 0.0048(15) -0.0044(13) -0.0197(17)
N2 0.0267(11) 0.109(2) 0.0315(18) 0.000 -0.0019(15) 0.000
C1 0.0357(14) 0.104(2) 0.0391(15) 0.0060(14) -0.0018(12) -0.0258(11)
C2 0.0332(12) 0.115(2) 0.0367(14) 0.0035(11) -0.0008(11) -0.0147(9)
C3 0.0376(13) 0.126(3) 0.0444(17) 0.0023(13) 0.0008(14) -0.0110(10)
C4 0.0414(18) 0.133(3) 0.047(2) 0.000 0.0027(19) 0.000
C5 0.049(2) 0.041(2) 0.0296(19) 0.0000(16) 0.0062(17) -0.0210(19)
C6 0.076(3) 0.060(3) 0.029(2) -0.003(2) 0.002(2) -0.035(3)
C7 0.099(4) 0.046(3) 0.044(3) -0.014(2) 0.024(3) -0.023(3)
C8 0.086(4) 0.034(2) 0.052(3) -0.006(2) 0.022(3) -0.010(2)
C9 0.060(3) 0.0282(19) 0.044(2) 0.0012(17) 0.015(2) -0.0100(18)
C10 0.048(2) 0.0318(18) 0.0312(19) -0.0011(15) 0.0060(16) -0.0146(17)
C11 0.054(2) 0.0344(19) 0.055(2) 0.0072(19) 0.009(2) 0.0032(18)
C12 0.052(4) 0.068(5) 0.068(5) -0.006(4) -0.010(4) 0.007(4)
C13 0.050(4) 0.039(4) 0.075(5) 0.006(4) 0.006(4) 0.004(3)
C14 0.076(5) 0.054(4) 0.088(6) 0.004(4) -0.002(5) 0.003(4)
C15 0.063(7) 0.058(8) 0.143(14) -0.015(7) 0.028(7) -0.002(5)
N3 0.048(3) 0.042(3) 0.056(3) -0.001(3) 0.000(3) 0.004(3)
N3' 0.040(3) 0.032(3) 0.079(4) 0.010(3) 0.024(3) 0.012(3)
C11' 0.054(2) 0.0344(19) 0.055(2) 0.0072(19) 0.009(2) 0.0032(18)
C12' 0.039(4) 0.053(5) 0.099(6) 0.019(5) 0.009(4) 0.012(4)
C13' 0.045(5) 0.035(4) 0.078(5) 0.008(4) 0.016(4) 0.012(3)
C14' 0.046(5) 0.035(4) 0.087(6) 0.007(4) 0.021(4) 0.011(4)
N4 0.049(3) 0.050(3) 0.067(4) 0.000 0.007(3) 0.000
N5 0.041(2) 0.055(3) 0.027(2) 0.000 0.0019(18) 0.000
C16 0.038(3) 0.061(4) 0.035(3) 0.003(3) 0.004(3) -0.003(3)
C17 0.044(3) 0.108(6) 0.050(4) 0.000 -0.005(3) 0.000
C18 0.048(3) 0.049(4) 0.039(3) 0.009(3) -0.003(3) -0.005(3)
C18' 0.039(3) 0.053(4) 0.046(3) 0.007(3) 0.002(3) 0.001(3)
C19 0.064(3) 0.082(3) 0.096(4) 0.043(3) -0.023(3) -0.014(3)
C20 0.059(4) 0.069(5) 0.027(3) -0.004(3) 0.003(3) 0.005(4)
C21 0.075(5) 0.131(7) 0.037(3) 0.000 -0.004(3) 0.000

loop_
_atom_type_symbol
_atom_type_description
_atom_type_scat_dispersion_real
_atom_type_scat_dispersion_imag
_atom_type_scat_source
C C 0.0033 0.0016 'International Tables Vol C Tables 4.2.6.8 and 6.1.1.4'
H H 0.0000 0.0000 'International Tables Vol C Tables 4.2.6.8 and 6.1.1.4'
N N 0.0061 0.0033 'International Tables Vol C Tables 4.2.6.8 and 6.1.1.4'
O O 0.0106 0.0060 'International Tables Vol C Tables 4.2.6.8 and 6.1.1.4'
Ni Ni 0.3393 1.1124 'International Tables Vol C Tables 4.2.6.8 and 6.1.1.4'

loop_
_geom_angle_atom_site_label_1
_geom_angle_atom_site_label_2
_geom_angle_atom_site_label_3
_geom_angle
_geom_angle_site_symmetry_1
_geom_angle_site_symmetry_3
O2 Ni1 N2 179.89(19) . .
O2 Ni1 N1 97.29(12) . .
N2 Ni1 N1 82.71(12) . .
O2 Ni1 N1 97.29(12) . 7_565
N2 Ni1 N1 82.71(12) . 7_565
N1 Ni1 N1 165.3(2) . 7_565
Ni1 O2 H2A 109.5 . .
C1 N1 C5 117.4(5) . .
C1 N1 Ni1 115.6(4) . .
C5 N1 Ni1 126.8(3) . .
C2 N2 C2 123.1(7) . 7_565
C2 N2 Ni1 118.4(3) . .
C2 N2 Ni1 118.4(3) 7_565 .
O1 C1 N1 128.5(6) . .
O1 C1 C2 120.7(5) . .
N1 C1 C2 110.8(5) . .
N2 C2 C3 119.9(7) . .
N2 C2 C1 112.4(4) . .
C3 C2 C1 127.7(6) . .
C2 C3 C4 118.0(7) . .
C2 C3 H3A 121.0 . .
C4 C3 H3A 121.0 . .
C3 C4 C3 121.1(8) . 7_565
C3 C4 H4A 119.4 . .
C3 C4 H4A 119.4 7_565 .
C10 C5 C6 118.6(5) . .
C10 C5 N1 120.1(4) . .
C6 C5 N1 121.3(4) . .
C7 C6 C5 120.1(5) . .
C7 C6 H6A 119.9 . .
C5 C6 H6A 119.9 . .
C8 C7 C6 120.7(4) . .
C8 C7 H7A 119.7 . .
C6 C7 H7A 119.7 . .
C7 C8 C9 120.3(5) . .
C7 C8 H8A 119.8 . .
C9 C8 H8A 119.8 . .
C8 C9 C10 119.0(5) . .
C8 C9 C11 120.5(5) . .
C10 C9 C11 120.5(4) . .
C5 C10 C9 121.3(4) . .
C5 C10 H10A 119.3 . .
C9 C10 H10A 119.3 . .
N3 C11 C9 113.7(4) . .
N3 C11 H11A 108.8 . .
C9 C11 H11A 108.8 . .
N3 C11 H11B 108.8 . .
C9 C11 H11B 108.8 . .
H11A C11 H11B 107.7 . .
N3 C12 H12A 109.5 . .
N3 C12 H12B 109.5 . .
H12A C12 H12B 109.5 . .
N3 C12 H12C 109.5 . .
H12A C12 H12C 109.5 . .
H12B C12 H12C 109.5 . .
N3 C13 C14 105.9(9) . .
N3 C13 H13A 110.6 . .
C14 C13 H13A 110.6 . .
N3 C13 H13B 110.6 . .
C14 C13 H13B 110.6 . .
H13A C13 H13B 108.7 . .
N4 C14 C13 108.7(9) . .
N4 C14 H14A 109.9 . .
C13 C14 H14A 109.9 . .
N4 C14 H14B 109.9 . .
C13 C14 H14B 109.9 . .
H14A C14 H14B 108.3 . .
N4 C15 H15A 108.4 . .
N4 C15 H15B 110.5 . .
H15A C15 H15B 109.5 . .
N4 C15 H15C 109.6 . .
H15A C15 H15C 109.5 . .
H15B C15 H15C 109.5 . .
C13 N3 C11 114.8(7) . .
C13 N3 C12 113.4(8) . .
C11 N3 C12 109.3(7) . .
C13' N3' C12' 109.0(10) . .
N3' C12' H12D 109.5 . .
N3' C12' H12E 109.5 . .
H12D C12' H12E 109.5 . .
N3' C12' H12F 109.5 . .
H12D C12' H12F 109.5 . .
H12E C12' H12F 109.5 . .
N3' C13' C14' 112.0(9) . .
N3' C13' H13C 109.2 . .
C14' C13' H13C 109.2 . .
N3' C13' H13D 109.2 . .
C14' C13' H13D 109.2 . .
H13C C13' H13D 107.9 . .
N4 C14' C13' 111.8(8) . .
N4 C14' H14C 109.3 . .
C13' C14' H14C 109.3 . .
N4 C14' H14D 109.3 . .
C13' C14' H14D 109.3 . .
H14C C14' H14D 107.9 . .
C15 N4 C15 34.8(10) 7_565 .
C15 N4 C14 111.3(9) 7_565 7_565
C15 N4 C14 134.0(9) . 7_565
C15 N4 C14 134.0(9) 7_565 .
C15 N4 C14 111.3(9) . .
C14 N4 C14 67.4(10) 7_565 .
C15 N4 C14' 108.0(8) 7_565 .
C15 N4 C14' 75.6(7) . .
C14 N4 C14' 106.4(9) 7_565 .
C14 N4 C14' 41.0(6) . .
C15 N4 C14' 75.6(7) 7_565 7_565
C15 N4 C14' 108.0(8) . 7_565
C14 N4 C14' 41.0(6) 7_565 7_565
C14 N4 C14' 106.4(9) . 7_565
C14' N4 C14' 138.6(13) . 7_565
C18' N5 C18' 76.7(8) 7_565 .
C18' N5 C16 158.7(6) 7_565 .
C18' N5 C16 114.9(5) . .
C18' N5 C16 114.9(5) 7_565 7_565
C18' N5 C16 158.7(6) . 7_565
C16 N5 C16 48.6(8) . 7_565
C18' N5 C20 110.4(6) 7_565 .
C18' N5 C20 78.0(6) . .
C16 N5 C20 90.1(6) . .
C16 N5 C20 111.8(6) 7_565 .
C18' N5 C20 78.0(6) 7_565 7_565
C18' N5 C20 110.4(6) . 7_565
C16 N5 C20 111.8(6) . 7_565
C16 N5 C20 90.1(6) 7_565 7_565
C20 N5 C20 53.3(8) . 7_565
C18' N5 C18 111.2(6) 7_565 .
C18' N5 C18 52.6(5) . .
C16 N5 C18 68.6(5) . .
C16 N5 C18 106.2(6) 7_565 .
C20 N5 C18 101.6(5) . .
C20 N5 C18 154.4(6) 7_565 .
C18' N5 C18 52.6(5) 7_565 7_565
C18' N5 C18 111.2(6) . 7_565
C16 N5 C18 106.2(6) . 7_565
C16 N5 C18 68.6(5) 7_565 7_565
C20 N5 C18 154.4(6) . 7_565
C20 N5 C18 101.6(5) 7_565 7_565
C18 N5 C18 102.8(7) . 7_565
C16 C16 C17 64.0(4) 7_565 .
C16 C16 N5 65.7(4) 7_565 .
C17 C16 N5 125.8(7) . .
C16 C17 C16 51.9(9) 7_565 .
C19 C18 N5 117.3(7) . .
C19 C18' N5 124.8(7) . .
C18 C19 C18' 58.6(5) . .
C21 C20 C20 58.4(5) . 7_565
C21 C20 N5 119.4(8) . .
C20 C20 N5 63.4(4) 7_565 .
C20 C21 C20 63.1(9) . 7_565

loop_
_geom_bond_atom_site_label_1
_geom_bond_atom_site_label_2
_geom_bond_distance
_geom_bond_site_symmetry_2
Ni1 O2 1.802(4) .
Ni1 N2 1.821(6) .
Ni1 N1 1.927(4) .
Ni1 N1 1.927(4) 7_565
O1 C1 1.251(7) .
O2 H2A 0.8400 .
N1 C1 1.348(6) .
N1 C5 1.424(7) .
N2 C2 1.343(7) .
N2 C2 1.343(7) 7_565
C1 C2 1.487(9) .
C2 C3 1.380(7) .
C3 C4 1.396(8) .
C3 H3A 0.9500 .
C4 C3 1.396(8) 7_565
C4 H4A 0.9500 .
C5 C10 1.378(6) .
C5 C6 1.403(6) .
C6 C7 1.379(9) .
C6 H6A 0.9500 .
C7 C8 1.366(9) .
C7 H7A 0.9500 .
C8 C9 1.391(7) .
C8 H8A 0.9500 .
C9 C10 1.391(6) .
C9 C11 1.512(7) .
C10 H10A 0.9500 .
C11 N3 1.474(8) .
C11 H11A 0.9900 .
C11 H11B 0.9900 .
C12 N3 1.476(11) .
C12 H12A 0.9800 .
C12 H12B 0.9800 .
C12 H12C 0.9800 .
C13 N3 1.439(14) .
C13 C14 1.570(15) .
C13 H13A 0.9900 .
C13 H13B 0.9900 .
C14 N4 1.465(13) .
C14 H14A 0.9900 .
C14 H14B 0.9900 .
C15 N4 1.453(13) .
C15 H15A 0.9600 .
C15 H15B 0.9600 .
C15 H15C 0.9601 .
N3' C13' 1.473(14) .
N3' C12' 1.490(16) .
C12' H12D 0.9800 .
C12' H12E 0.9800 .
C12' H12F 0.9800 .
C13' C14' 1.525(16) .
C13' H13C 0.9900 .
C13' H13D 0.9900 .
C14' N4 1.491(11) .
C14' H14C 0.9900 .
C14' H14D 0.9900 .
N4 C15 1.453(13) 7_565
N4 C14 1.465(13) 7_565
N4 C14' 1.491(11) 7_565
N5 C18' 1.439(10) 7_565
N5 C18' 1.439(10) .
N5 C16 1.490(10) .
N5 C16 1.490(10) 7_565
N5 C20 1.564(10) .
N5 C20 1.564(10) 7_565
N5 C18 1.626(9) .
N5 C18 1.626(9) 7_565
C16 C16 1.23(2) 7_565
C16 C17 1.401(11) .
C17 C16 1.401(11) 7_565
C18 C19 1.356(11) .
C18' C19 1.437(10) .
C20 C21 1.340(12) .
C20 C20 1.40(2) 7_565
C21 C20 1.340(12) 7_565

loop_
_geom_torsion_atom_site_label_1
_geom_torsion_atom_site_label_2
_geom_torsion_atom_site_label_3
_geom_torsion_atom_site_label_4
_geom_torsion
_geom_torsion_site_symmetry_1
_geom_torsion_site_symmetry_4
O2 Ni1 N1 C1 -179.6(3) . .
N2 Ni1 N1 C1 0.3(3) . .
N1 Ni1 N1 C1 -8.3(9) 7_565 .
O2 Ni1 N1 C5 -5.3(3) . .
N2 Ni1 N1 C5 174.6(3) . .
N1 Ni1 N1 C5 165.9(6) 7_565 .
O2 Ni1 N2 C2 91(47) . .
N1 Ni1 N2 C2 1.7(4) . .
N1 Ni1 N2 C2 179.5(4) 7_565 .
O2 Ni1 N2 C2 -91(47) . 7_565
N1 Ni1 N2 C2 -179.5(4) . 7_565
N1 Ni1 N2 C2 -1.7(4) 7_565 7_565
C5 N1 C1 O1 3.7(7) . .
Ni1 N1 C1 O1 178.5(4) . .
C5 N1 C1 C2 -176.7(3) . .
Ni1 N1 C1 C2 -1.9(4) . .
C2 N2 C2 C3 -0.4(9) 7_565 .
Ni1 N2 C2 C3 178.4(3) . .
C2 N2 C2 C1 178.1(4) 7_565 .
Ni1 N2 C2 C1 -3.1(6) . .
O1 C1 C2 N2 -177.3(4) . .
N1 C1 C2 N2 3.1(5) . .
O1 C1 C2 C3 1.1(7) . .
N1 C1 C2 C3 -178.5(4) . .
N2 C2 C3 C4 -0.1(8) . .
C1 C2 C3 C4 -178.4(5) . .
C2 C3 C4 C3 0.7(10) . 7_565
C1 N1 C5 C10 -124.5(4) . .
Ni1 N1 C5 C10 61.3(5) . .
C1 N1 C5 C6 56.6(5) . .
Ni1 N1 C5 C6 -117.6(4) . .
C10 C5 C6 C7 0.7(6) . .
N1 C5 C6 C7 179.6(4) . .
C5 C6 C7 C8 -0.5(7) . .
C6 C7 C8 C9 0.2(7) . .
C7 C8 C9 C10 -0.1(7) . .
C7 C8 C9 C11 178.8(4) . .
C6 C5 C10 C9 -0.7(6) . .
N1 C5 C10 C9 -179.6(3) . .
C8 C9 C10 C5 0.4(6) . .
C11 C9 C10 C5 -178.5(4) . .
C8 C9 C11 N3 125.9(5) . .
C10 C9 C11 N3 -55.2(6) . .
N3 C13 C14 N4 -154.0(9) . .
C14 C13 N3 C11 169.4(7) . .
C14 C13 N3 C12 -64.0(11) . .
C9 C11 N3 C13 -61.0(8) . .
C9 C11 N3 C12 170.4(6) . .
C12' N3' C13' C14' 72.6(14) . .
N3' C13' C14' N4 166.7(11) . .
C13 C14 N4 C15 -100.8(13) . 7_565
C13 C14 N4 C15 -68.9(12) . .
C13 C14 N4 C14 160.8(6) . 7_565
C13 C14 N4 C14' -38.0(10) . .
C13 C14 N4 C14' 173.6(9) . 7_565
C13' C14' N4 C15 -173.0(12) . 7_565
C13' C14' N4 C15 -160.3(14) . .
C13' C14' N4 C14 67.4(13) . 7_565
C13' C14' N4 C14 49.3(11) . .
C13' C14' N4 C14' 98.6(15) . 7_565
C18' N5 C16 C16 44.4(15) 7_565 7_565
C18' N5 C16 C16 163.7(6) . 7_565
C20 N5 C16 C16 -119.5(4) . 7_565
C20 N5 C16 C16 -69.5(5) 7_565 7_565
C18 N5 C16 C16 138.0(4) . 7_565
C18 N5 C16 C16 40.4(4) 7_565 7_565
C18' N5 C16 C17 67.6(19) 7_565 .
C18' N5 C16 C17 -173.1(8) . .
C16 N5 C16 C17 23.2(9) 7_565 .
C20 N5 C16 C17 -96.3(9) . .
C20 N5 C16 C17 -46.3(10) 7_565 .
C18 N5 C16 C17 161.2(9) . .
C18 N5 C16 C17 63.6(9) 7_565 .
N5 C16 C17 C16 -23.5(9) . 7_565
C18' N5 C18 C19 -31.9(9) 7_565 .
C18' N5 C18 C19 20.7(7) . .
C16 N5 C18 C19 171.0(9) . .
C16 N5 C18 C19 -157.5(8) 7_565 .
C20 N5 C18 C19 85.5(9) . .
C20 N5 C18 C19 75.1(16) 7_565 .
C18 N5 C18 C19 -86.4(9) 7_565 .
C18' N5 C18' C19 109.3(7) 7_565 .
C16 N5 C18' C19 -51.7(10) . .
C16 N5 C18' C19 -16(2) 7_565 .
C20 N5 C18' C19 -136.1(9) . .
C20 N5 C18' C19 -179.1(8) 7_565 .
C18 N5 C18' C19 -21.1(7) . .
C18 N5 C18' C19 68.9(9) 7_565 .
N5 C18 C19 C18' -19.2(7) . .
N5 C18' C19 C18 23.7(8) . .
C18' N5 C20 C21 -73.6(10) 7_565 .
C18' N5 C20 C21 -144.3(10) . .
C16 N5 C20 C21 100.3(9) . .
C16 N5 C20 C21 55.6(10) 7_565 .
C20 N5 C20 C21 -17.2(10) 7_565 .
C18 N5 C20 C21 168.4(9) . .
C18 N5 C20 C21 -30.0(19) 7_565 .
C18' N5 C20 C20 -56.4(5) 7_565 7_565
C18' N5 C20 C20 -127.1(5) . 7_565
C16 N5 C20 C20 117.5(5) . 7_565
C16 N5 C20 C20 72.8(5) 7_565 7_565
C18 N5 C20 C20 -174.4(5) . 7_565
C18 N5 C20 C20 -12.8(12) 7_565 7_565
N5 C20 C21 C20 18.1(11) . 7_565
